data_4109703
loop_
_publ_author_name
'Alex S. Ionkin'
'William J. Marshall'
'Brian M. Fish'
'Matthew F. Schiffhauer'
'Fredric Davidson'

_publ_section_title
;
 A Stabilized \b-Oxaphosphoniumbetaine: An Elusive Zwitterion
;
_journal_name_full 'Journal of the American Chemical Society'
_journal_page_first 9210
_journal_page_last 9215
_journal_paper_doi 10.1021/ja071644a
_journal_volume 129
_journal_year 2007
_chemical_formula_sum 'C30 H55 F12 I O3 P2'
_chemical_formula_weight 880.58
_chemical_name_systematic
;
 ?
;
_space_group_IT_number 15
_symmetry_cell_setting monoclinic
_symmetry_space_group_name_Hall '-C 2yc'
_symmetry_space_group_name_H-M 'C 1 2/c 1'
_atom_sites_solution_hydrogens geom
_atom_sites_solution_primary direct
_atom_sites_solution_secondary difmap
_audit_creation_method SHELXL-97
_cell_angle_alpha 90.00
_cell_angle_beta 106.203(3)
_cell_angle_gamma 90.00
_cell_formula_units_Z 4
_cell_length_a 30.271(4)
_cell_length_b 9.6309(11)
_cell_length_c 14.2728(17)
_cell_measurement_temperature 293(2)
_cell_volume 3995.8(8)
_computing_cell_refinement 'Bruker XSCANS'
_computing_data_collection 'Bruker XSCANS'
_computing_data_reduction 'Bruker SHELXTL'
_computing_molecular_graphics 'Bruker SHELXTL'
_computing_publication_material 'Bruker SHELXTL'
_computing_structure_refinement 'SHELXL-97 (Sheldrick, 1997)'
_computing_structure_solution 'SHELXS-97 (Sheldrick, 1990)'
_diffrn_ambient_temperature 293(2)
_diffrn_measured_fraction_theta_full 0.993
_diffrn_measured_fraction_theta_max 0.993
_diffrn_measurement_device_type 'Bruker P4'
_diffrn_measurement_method '\w scans'
_diffrn_radiation_monochromator graphite
_diffrn_radiation_source 'fine-focus sealed tube'
_diffrn_radiation_type MoK\a
_diffrn_radiation_wavelength 0.71069
_diffrn_reflns_av_R_equivalents 0.0000
_diffrn_reflns_av_sigmaI/netI 0.0323
_diffrn_reflns_limit_h_max 38
_diffrn_reflns_limit_h_min -40
_diffrn_reflns_limit_k_max 12
_diffrn_reflns_limit_k_min 0
_diffrn_reflns_limit_l_max 19
_diffrn_reflns_limit_l_min 0
_diffrn_reflns_number 6259
_diffrn_reflns_theta_full 28.40
_diffrn_reflns_theta_max 28.40
_diffrn_reflns_theta_min 2.23
_exptl_absorpt_coefficient_mu 0.966
_exptl_absorpt_correction_type none
_exptl_crystal_colour colourless
_exptl_crystal_density_diffrn 1.464
_exptl_crystal_description iregplate
_exptl_crystal_F_000 1800
_exptl_crystal_size_max 0.450
_exptl_crystal_size_mid 0.220
_exptl_crystal_size_min 0.050
_refine_diff_density_max 0.598
_refine_diff_density_min -0.456
_refine_diff_density_rms 0.087
_refine_ls_extinction_method none
_refine_ls_goodness_of_fit_ref 1.078
_refine_ls_hydrogen_treatment riding
_refine_ls_matrix_type full
_refine_ls_number_parameters 239
_refine_ls_number_reflns 6263
_refine_ls_number_restraints 0
_refine_ls_restrained_S_all 1.078
_refine_ls_R_factor_all 0.0505
_refine_ls_R_factor_gt 0.0401
_refine_ls_shift/su_max 0.001
_refine_ls_shift/su_mean 0.000
_refine_ls_structure_factor_coef Fsqd
_refine_ls_weighting_details 'calc w=1/[\s^2^(Fo^2^)+(0.0860P)^2^+0.0000P] where P=(Fo^2^+2Fc^2^)/3'
_refine_ls_weighting_scheme calc
_refine_ls_wR_factor_gt 0.1288
_refine_ls_wR_factor_ref 0.1349
_reflns_number_gt 5122
_reflns_number_total 6263
_reflns_threshold_expression >2sigma(I)
_cod_data_source_file ja071644asi20070412_015510_2.cif
_cod_data_source_block 05199
_cod_database_code 4109703

loop_
_symmetry_equiv_pos_as_xyz
'x, y, z'
'-x, y, -z+1/2'
'x+1/2, y+1/2, z'
'-x+1/2, y+1/2, -z+1/2'
'-x, -y, -z'
'x, -y, z-1/2'
'-x+1/2, -y+1/2, -z'
'x+1/2, -y+1/2, z-1/2'

loop_
_atom_site_label
_atom_site_type_symbol
_atom_site_fract_x
_atom_site_fract_y
_atom_site_fract_z
_atom_site_U_iso_or_equiv
_atom_site_adp_type
_atom_site_occupancy
_atom_site_symmetry_multiplicity
_atom_site_calc_flag
_atom_site_refinement_flags
P1 P 0.13619(3) 0.04074(7) 0.06112(5) 0.02253(16) Uani 1 1 d .
F1 F 0.21705(8) -0.0907(3) -0.03297(19) 0.0657(7) Uani 1 1 d .
F2 F 0.28448(9) -0.0045(2) -0.0018(2) 0.0586(7) Uani 1 1 d .
F3 F 0.26871(9) -0.1472(2) 0.0996(2) 0.0690(7) Uani 1 1 d .
F4 F 0.31387(6) 0.1524(2) 0.15456(16) 0.0515(5) Uani 1 1 d .
F5 F 0.28613(8) 0.0307(3) 0.25060(19) 0.0606(7) Uani 1 1 d .
F6 F 0.26405(8) 0.2407(2) 0.21835(17) 0.0577(6) Uani 1 1 d .
O1 O 0.22131(7) 0.1880(2) 0.02899(15) 0.0325(5) Uani 1 1 d .
H1 H 0.2430 0.2165 0.0105 0.049 Uiso 0.50 1 calc PR
C4 C 0.25215(13) -0.0408(3) 0.0397(3) 0.0416(8) Uani 1 1 d .
C2 C 0.19621(10) 0.0295(3) 0.1340(2) 0.0263(6) Uani 1 1 d .
H2A H 0.1990 0.0811 0.1937 0.032 Uiso 1 1 calc R
H2B H 0.2024 -0.0670 0.1524 0.032 Uiso 1 1 calc R
C6 C 0.11123(10) 0.1949(3) 0.1065(2) 0.0309(6) Uani 1 1 d .
C1 C 0.12852(12) 0.0667(4) -0.0666(2) 0.0341(7) Uani 1 1 d .
H1A H 0.1401 -0.0124 -0.0932 0.051 Uiso 1 1 calc R
H1B H 0.1450 0.1483 -0.0761 0.051 Uiso 1 1 calc R
H1C H 0.0964 0.0782 -0.0991 0.051 Uiso 1 1 calc R
C3 C 0.23534(9) 0.0806(3) 0.0908(2) 0.0268(5) Uani 1 1 d .
C12 C 0.11495(11) -0.1598(4) 0.1840(2) 0.0387(7) Uani 1 1 d .
H12A H 0.1085 -0.2560 0.1918 0.058 Uiso 1 1 calc R
H12B H 0.0934 -0.1033 0.2051 0.058 Uiso 1 1 calc R
H12C H 0.1456 -0.1387 0.2226 0.058 Uiso 1 1 calc R
C11 C 0.13680(12) -0.2415(3) 0.0361(3) 0.0480(8) Uani 1 1 d .
H11A H 0.1253 -0.3317 0.0460 0.072 Uiso 1 1 calc R
H11B H 0.1690 -0.2361 0.0697 0.072 Uiso 1 1 calc R
H11C H 0.1324 -0.2265 -0.0324 0.072 Uiso 1 1 calc R
C10 C 0.11063(10) -0.1299(3) 0.0760(2) 0.0307(6) Uani 1 1 d .
C5 C 0.27536(11) 0.1250(3) 0.1799(2) 0.0376(7) Uani 1 1 d .
C13 C 0.05954(12) -0.1364(4) 0.0188(3) 0.0457(9) Uani 1 1 d .
H13A H 0.0481 -0.2284 0.0229 0.069 Uiso 1 1 calc R
H13B H 0.0561 -0.1134 -0.0483 0.069 Uiso 1 1 calc R
H13C H 0.0425 -0.0714 0.0461 0.069 Uiso 1 1 calc R
C9 C 0.13495(14) 0.3227(4) 0.0801(3) 0.0526(10) Uani 1 1 d .
H9A H 0.1238 0.4043 0.1047 0.079 Uiso 1 1 calc R
H9B H 0.1284 0.3291 0.0105 0.079 Uiso 1 1 calc R
H9C H 0.1676 0.3150 0.1086 0.079 Uiso 1 1 calc R
C8 C 0.05914(11) 0.2031(4) 0.0579(3) 0.0492(9) Uani 1 1 d .
H8A H 0.0476 0.2901 0.0741 0.074 Uiso 1 1 calc R
H8B H 0.0440 0.1282 0.0809 0.074 Uiso 1 1 calc R
H8C H 0.0533 0.1963 -0.0116 0.074 Uiso 1 1 calc R
C7 C 0.11877(13) 0.1919(4) 0.2172(2) 0.0454(8) Uani 1 1 d .
H7A H 0.1066 0.2752 0.2373 0.068 Uiso 1 1 calc R
H7B H 0.1511 0.1859 0.2494 0.068 Uiso 1 1 calc R
H7C H 0.1034 0.1127 0.2342 0.068 Uiso 1 1 calc R
I1 I 0.0000 0.96518(3) 0.2500 0.04079(12) Uani 1 2 d S
O14 O 0.0520(3) 0.5161(7) 0.1996(6) 0.083(2) Uani 0.50 1 d P
C14 C -0.0163(5) 0.4775(12) 0.1994(11) 0.191(6) Uani 1 1 d .
C15 C 0.0042(7) 0.5434(12) 0.1549(11) 0.091(4) Uani 0.50 1 d P
C16 C 0.0575(6) 0.5399(12) 0.2996(9) 0.098(5) Uani 0.50 1 d P

loop_
_atom_site_aniso_label
_atom_site_aniso_U_11
_atom_site_aniso_U_22
_atom_site_aniso_U_33
_atom_site_aniso_U_23
_atom_site_aniso_U_13
_atom_site_aniso_U_12
P1 0.0197(3) 0.0272(4) 0.0199(3) 0.0008(2) 0.0043(3) -0.0026(3)
F1 0.0548(15) 0.0685(15) 0.0808(18) -0.0478(14) 0.0302(13) -0.0163(13)
F2 0.0530(16) 0.0546(12) 0.0853(19) -0.0181(13) 0.0473(14) -0.0037(11)
F3 0.0823(17) 0.0335(11) 0.104(2) 0.0067(12) 0.0472(17) 0.0221(11)
F4 0.0242(9) 0.0622(13) 0.0638(14) -0.0002(11) 0.0049(9) -0.0118(9)
F5 0.0364(14) 0.0783(17) 0.0542(15) 0.0217(12) -0.0086(11) -0.0075(11)
F6 0.0447(12) 0.0578(13) 0.0619(14) -0.0317(11) 0.0003(11) -0.0057(10)
O1 0.0247(10) 0.0369(11) 0.0375(12) 0.0075(9) 0.0113(9) -0.0011(9)
C4 0.0362(19) 0.0332(17) 0.061(2) -0.0119(15) 0.0232(18) -0.0029(13)
C2 0.0189(13) 0.0326(15) 0.0256(14) 0.0006(11) 0.0034(11) -0.0012(11)
C6 0.0271(14) 0.0306(14) 0.0349(15) 0.0005(12) 0.0084(13) 0.0054(11)
C1 0.0299(17) 0.0505(18) 0.0206(14) 0.0016(12) 0.0050(12) -0.0074(14)
C3 0.0214(12) 0.0253(12) 0.0346(15) -0.0041(12) 0.0094(13) -0.0021(10)
C12 0.0300(16) 0.0422(18) 0.0428(18) 0.0146(15) 0.0086(14) -0.0024(14)
C11 0.053(2) 0.0294(16) 0.067(2) -0.0076(17) 0.026(2) -0.0088(15)
C10 0.0251(14) 0.0305(14) 0.0359(15) 0.0024(12) 0.0074(12) -0.0034(12)
C5 0.0258(15) 0.0421(18) 0.0422(18) -0.0021(15) 0.0050(13) -0.0064(13)
C13 0.0349(18) 0.048(2) 0.046(2) 0.0060(16) -0.0029(14) -0.0171(15)
C9 0.058(2) 0.0269(16) 0.083(3) 0.0008(17) 0.037(2) 0.0004(16)
C8 0.0298(17) 0.060(2) 0.056(2) 0.0005(18) 0.0089(16) 0.0124(16)
C7 0.052(2) 0.052(2) 0.0340(17) -0.0066(16) 0.0147(16) 0.0090(17)
I1 0.02500(16) 0.0698(2) 0.02702(16) 0.000 0.00642(14) 0.000
O14 0.126(8) 0.058(4) 0.076(5) -0.008(4) 0.046(5) 0.004(4)
C14 0.163(15) 0.183(11) 0.22(2) -0.028(9) 0.046(11) 0.036(8)
C15 0.111(12) 0.077(8) 0.088(9) 0.015(6) 0.035(10) 0.029(8)
C16 0.157(15) 0.085(8) 0.059(7) 0.000(5) 0.041(8) -0.010(7)

loop_
_atom_type_symbol
_atom_type_description
_atom_type_scat_dispersion_real
_atom_type_scat_dispersion_imag
_atom_type_scat_source
C C 0.0033 0.0016 'International Tables Vol C Tables 4.2.6.8 and 6.1.1.4'
F F 0.0171 0.0103 'International Tables Vol C Tables 4.2.6.8 and 6.1.1.4'
I I -0.4742 1.8119 'International Tables Vol C Tables 4.2.6.8 and 6.1.1.4'
O O 0.0106 0.0060 'International Tables Vol C Tables 4.2.6.8 and 6.1.1.4'
P P 0.1023 0.0942 'International Tables Vol C Tables 4.2.6.8 and 6.1.1.4'
H H 0.0000 0.0000 'International Tables Vol C Tables 4.2.6.8 and 6.1.1.4'

loop_
_geom_angle_atom_site_label_1
_geom_angle_atom_site_label_2
_geom_angle_atom_site_label_3
_geom_angle
_geom_angle_site_symmetry_1
_geom_angle_site_symmetry_3
C1 P1 C2 114.44(15) . .
C1 P1 C10 107.52(15) . .
C2 P1 C10 105.23(13) . .
C1 P1 C6 107.04(15) . .
C2 P1 C6 106.53(13) . .
C10 P1 C6 116.37(14) . .
F2 C4 F3 107.2(3) . .
F2 C4 F1 105.7(3) . .
F3 C4 F1 107.0(3) . .
F2 C4 C3 113.2(3) . .
F3 C4 C3 113.2(3) . .
F1 C4 C3 110.0(3) . .
C3 C2 P1 120.0(2) . .
C9 C6 C7 109.0(3) . .
C9 C6 C8 110.0(3) . .
C7 C6 C8 107.8(3) . .
C9 C6 P1 107.0(2) . .
C7 C6 P1 112.7(2) . .
C8 C6 P1 110.4(2) . .
O1 C3 C4 111.0(3) . .
O1 C3 C5 110.9(2) . .
C4 C3 C5 108.2(3) . .
O1 C3 C2 111.4(2) . .
C4 C3 C2 109.6(2) . .
C5 C3 C2 105.6(2) . .
C13 C10 C11 108.8(3) . .
C13 C10 C12 108.5(3) . .
C11 C10 C12 109.4(3) . .
C13 C10 P1 111.5(2) . .
C11 C10 P1 107.6(2) . .
C12 C10 P1 111.1(2) . .
F6 C5 F5 107.3(3) . .
F6 C5 F4 106.9(3) . .
F5 C5 F4 107.0(3) . .
F6 C5 C3 109.7(3) . .
F5 C5 C3 113.8(3) . .
F4 C5 C3 111.8(3) . .
C16 O14 C15 103.9(11) . .
C15 C14 C16 112.2(14) . 2
C15 C14 C14 102.3(17) . 2
C16 C14 C14 110.0(16) 2 2
C14 C15 O14 106.0(14) . .
C14 C16 O14 95.0(12) 2 .

loop_
_geom_bond_atom_site_label_1
_geom_bond_atom_site_label_2
_geom_bond_distance
_geom_bond_site_symmetry_2
P1 C1 1.790(3) .
P1 C2 1.828(3) .
P1 C10 1.854(3) .
P1 C6 1.862(3) .
F1 C4 1.350(4) .
F2 C4 1.325(4) .
F3 C4 1.338(4) .
F4 C5 1.340(4) .
F5 C5 1.329(4) .
F6 C5 1.328(4) .
O1 C3 1.349(4) .
C4 C3 1.538(4) .
C2 C3 1.560(4) .
C6 C9 1.524(5) .
C6 C7 1.532(4) .
C6 C8 1.537(4) .
C3 C5 1.552(4) .
C12 C10 1.538(4) .
C11 C10 1.536(4) .
C10 C13 1.535(4) .
O14 C16 1.409(13) .
O14 C15 1.434(19) .
C14 C15 1.189(18) .
C14 C16 1.39(2) 2
C14 C14 1.50(3) 2
C16 C14 1.39(2) 2

loop_
_geom_torsion_atom_site_label_1
_geom_torsion_atom_site_label_2
_geom_torsion_atom_site_label_3
_geom_torsion_atom_site_label_4
_geom_torsion
_geom_torsion_site_symmetry_1
_geom_torsion_site_symmetry_4
C1 P1 C2 C3 16.3(3) . .
C10 P1 C2 C3 134.1(2) . .
C6 P1 C2 C3 -101.8(2) . .
C1 P1 C6 C9 -55.8(3) . .
C2 P1 C6 C9 67.1(3) . .
C10 P1 C6 C9 -176.0(2) . .
C1 P1 C6 C7 -175.5(2) . .
C2 P1 C6 C7 -52.7(3) . .
C10 P1 C6 C7 64.2(3) . .
C1 P1 C6 C8 63.9(3) . .
C2 P1 C6 C8 -173.2(2) . .
C10 P1 C6 C8 -56.3(3) . .
F2 C4 C3 O1 54.4(4) . .
F3 C4 C3 O1 176.7(3) . .
F1 C4 C3 O1 -63.7(3) . .
F2 C4 C3 C5 -67.5(4) . .
F3 C4 C3 C5 54.8(4) . .
F1 C4 C3 C5 174.5(3) . .
F2 C4 C3 C2 177.9(3) . .
F3 C4 C3 C2 -59.8(4) . .
F1 C4 C3 C2 59.8(4) . .
P1 C2 C3 O1 32.2(3) . .
P1 C2 C3 C4 -91.1(3) . .
P1 C2 C3 C5 152.6(2) . .
C1 P1 C10 C13 -58.0(3) . .
C2 P1 C10 C13 179.7(2) . .
C6 P1 C10 C13 62.0(3) . .
C1 P1 C10 C11 61.2(3) . .
C2 P1 C10 C11 -61.2(3) . .
C6 P1 C10 C11 -178.8(2) . .
C1 P1 C10 C12 -179.0(2) . .
C2 P1 C10 C12 58.6(2) . .
C6 P1 C10 C12 -59.0(3) . .
O1 C3 C5 F6 50.2(3) . .
C4 C3 C5 F6 172.1(3) . .
C2 C3 C5 F6 -70.6(3) . .
O1 C3 C5 F5 170.4(3) . .
C4 C3 C5 F5 -67.7(4) . .
C2 C3 C5 F5 49.6(3) . .
O1 C3 C5 F4 -68.3(3) . .
C4 C3 C5 F4 53.7(3) . .
C2 C3 C5 F4 170.9(2) . .
C16 C14 C15 O14 149.8(11) 2 .
C14 C14 C15 O14 32.0(13) 2 .
C16 O14 C15 C14 -50.8(13) . .
C15 O14 C16 C14 40.5(11) . 2
